data_1553601
loop_
_publ_author_name
'Chen, Dianpeng'
'Xing, Gangdong'
'Yao, Jinzhong'
'Zhou, Hongwei'

_publ_section_title
;
 Applicable \b-sulfonium carbanions: facile construction of thiophene
 derivatives
;
_journal_issue 6
_journal_name_full 'Organic Chemistry Frontiers'
_journal_page_first 1042
_journal_paper_doi 10.1039/C6QO00675B
_journal_volume 4
_journal_year 2017
_chemical_formula_moiety 'C26 H22 N4 O5 S'
_chemical_formula_sum 'C26 H22 N4 O5 S'
_chemical_formula_weight 502.54
_space_group_IT_number 15
_space_group_name_Hall '-C 2yc'
_space_group_name_H-M_alt 'C 1 2/c 1'
_symmetry_cell_setting monoclinic
_symmetry_space_group_name_Hall '-C 2yc'
_symmetry_space_group_name_H-M 'C 1 2/c 1'
_atom_sites_solution_hydrogens geom
_atom_sites_solution_primary direct
_atom_sites_solution_secondary difmap
_audit_creation_method SHELXL-97
_audit_update_record
;
2015-09-03 deposited with the CCDC.
2017-01-22 downloaded from the CCDC.
;
_cell_angle_alpha 90.00
_cell_angle_beta 96.411(3)
_cell_angle_gamma 90.00
_cell_formula_units_Z 8
_cell_length_a 26.478(2)
_cell_length_b 8.1615(6)
_cell_length_c 23.0582(17)
_cell_measurement_reflns_used 10242
_cell_measurement_temperature 296(2)
_cell_measurement_theta_max 27.4
_cell_measurement_theta_min 3.1
_cell_volume 4951.7(6)
_computing_cell_refinement 'PROCESS-AUTO  (Rigaku,2006)'
_computing_data_collection 'PROCESS-AUTO  (Rigaku,2006)'
_computing_data_reduction 'CrystalStructure (Rigaku,2007)'
_computing_molecular_graphics 'Ortep3 for windows (Farrugia,1997)'
_computing_publication_material 'WinGX (Farrugia, 1999)'
_computing_structure_refinement 'SHELXL-97 (Sheldrick, 2008)'
_computing_structure_solution 'SHELXS-97 (Sheldrick, 2008)'
_diffrn_ambient_temperature 296(2)
_diffrn_detector_area_resol_mean 10.00
_diffrn_measured_fraction_theta_full 0.983
_diffrn_measured_fraction_theta_max 0.983
_diffrn_measurement_device_type 'Rigaku RAXIS-RAPID/ZJUG'
_diffrn_measurement_method \w
_diffrn_radiation_monochromator graphite
_diffrn_radiation_source 'rotating anode'
_diffrn_radiation_type MoK\a
_diffrn_radiation_wavelength 0.71073
_diffrn_reflns_av_R_equivalents 0.0551
_diffrn_reflns_av_sigmaI/netI 0.0508
_diffrn_reflns_limit_h_max 31
_diffrn_reflns_limit_h_min -31
_diffrn_reflns_limit_k_max 9
_diffrn_reflns_limit_k_min -9
_diffrn_reflns_limit_l_max 26
_diffrn_reflns_limit_l_min -27
_diffrn_reflns_number 16620
_diffrn_reflns_theta_full 25.00
_diffrn_reflns_theta_max 25.00
_diffrn_reflns_theta_min 3.10
_exptl_absorpt_coefficient_mu 0.175
_exptl_absorpt_correction_T_max 0.9444
_exptl_absorpt_correction_T_min 0.9057
_exptl_absorpt_correction_type multi-scan
_exptl_absorpt_process_details 'Higashi, T. (1995)'
_exptl_crystal_colour prism
_exptl_crystal_density_diffrn 1.348
_exptl_crystal_density_method 'not measured'
_exptl_crystal_description yellow
_exptl_crystal_F_000 2096
_exptl_crystal_size_max 0.55
_exptl_crystal_size_mid 0.40
_exptl_crystal_size_min 0.33
_refine_diff_density_max 0.220
_refine_diff_density_min -0.216
_refine_diff_density_rms 0.041
_refine_ls_extinction_coef 0.0031(3)
_refine_ls_extinction_expression Fc^*^=kFc[1+0.001xFc^2^\l^3^/sin(2\q)]^-1/4^
_refine_ls_extinction_method SHELXL
_refine_ls_goodness_of_fit_ref 1.003
_refine_ls_hydrogen_treatment constr
_refine_ls_matrix_type full
_refine_ls_number_parameters 327
_refine_ls_number_reflns 4290
_refine_ls_number_restraints 0
_refine_ls_restrained_S_all 1.003
_refine_ls_R_factor_all 0.1002
_refine_ls_R_factor_gt 0.0550
_refine_ls_shift/su_max 0.000
_refine_ls_shift/su_mean 0.000
_refine_ls_structure_factor_coef Fsqd
_refine_ls_weighting_details 'calc w=1/[\s^2^(Fo^2^)+(0.0546P)^2^+3.8508P] where P=(Fo^2^+2Fc^2^)/3'
_refine_ls_weighting_scheme calc
_refine_ls_wR_factor_gt 0.1165
_refine_ls_wR_factor_ref 0.1398
_reflns_number_gt 2577
_reflns_number_total 4290
_reflns_threshold_expression >2sigma(I)
_cod_data_source_file c6qo00675b2.cif
_cod_data_source_block 150112
_cod_database_code 1553601

loop_
_symmetry_equiv_pos_as_xyz
'x, y, z'
'-x, y, -z+1/2'
'x+1/2, y+1/2, z'
'-x+1/2, y+1/2, -z+1/2'
'-x, -y, -z'
'x, -y, z-1/2'
'-x+1/2, -y+1/2, -z'
'x+1/2, -y+1/2, z-1/2'

loop_
_atom_site_label
_atom_site_type_symbol
_atom_site_fract_x
_atom_site_fract_y
_atom_site_fract_z
_atom_site_U_iso_or_equiv
_atom_site_adp_type
_atom_site_occupancy
_atom_site_symmetry_multiplicity
_atom_site_calc_flag
_atom_site_refinement_flags
C1 C 0.38885(11) 0.9777(4) 0.28028(14) 0.0616(8) Uani 1 1 d .
H1 H 0.3550 1.0201 0.2856 0.074 Uiso 1 1 calc R
C2 C 0.38201(10) 0.8561(4) 0.23066(13) 0.0567(8) Uani 1 1 d .
C3 C 0.33843(10) 0.8167(4) 0.19715(14) 0.0566(8) Uani 1 1 d .
C4 C 0.34469(10) 0.7031(4) 0.15061(13) 0.0549(8) Uani 1 1 d .
C5 C 0.30882(12) 0.6440(4) 0.10598(14) 0.0652(9) Uani 1 1 d .
H5 H 0.2750 0.6756 0.1044 0.078 Uiso 1 1 calc R
C6 C 0.32392(14) 0.5403(4) 0.06497(15) 0.0746(10) Uani 1 1 d .
H6 H 0.3001 0.5015 0.0355 0.090 Uiso 1 1 calc R
C7 C 0.37441(14) 0.4911(4) 0.06635(16) 0.0766(10) Uani 1 1 d .
H7 H 0.3838 0.4200 0.0379 0.092 Uiso 1 1 calc R
C8 C 0.41061(13) 0.5469(4) 0.10949(15) 0.0710(9) Uani 1 1 d .
H8 H 0.4443 0.5142 0.1104 0.085 Uiso 1 1 calc R
C9 C 0.39554(11) 0.6539(4) 0.15193(14) 0.0575(8) Uani 1 1 d .
C10 C 0.25803(12) 0.7780(5) 0.22857(16) 0.0925(12) Uani 1 1 d .
H10A H 0.2523 0.6839 0.2037 0.139 Uiso 1 1 calc R
H10B H 0.2264 0.8331 0.2314 0.139 Uiso 1 1 calc R
H10C H 0.2724 0.7437 0.2667 0.139 Uiso 1 1 calc R
C11 C 0.42189(13) 1.1253(4) 0.26834(17) 0.0833(11) Uani 1 1 d .
H11A H 0.4306 1.1835 0.3048 0.100 Uiso 1 1 calc R
H11B H 0.4533 1.0850 0.2557 0.100 Uiso 1 1 calc R
C12 C 0.39913(17) 1.2429(5) 0.22459(19) 0.0970(13) Uani 1 1 d .
H12 H 0.4205 1.3264 0.2147 0.116 Uiso 1 1 calc R
C13 C 0.35302(17) 1.2458(5) 0.19786(19) 0.0991(13) Uani 1 1 d .
H13A H 0.3297 1.1659 0.2058 0.119 Uiso 1 1 calc R
H13B H 0.3434 1.3279 0.1709 0.119 Uiso 1 1 calc R
C14 C 0.40851(11) 0.8890(4) 0.33610(13) 0.0578(8) Uani 1 1 d .
C15 C 0.37459(11) 0.7642(4) 0.35825(13) 0.0603(8) Uani 1 1 d .
C16 C 0.38493(14) 0.5989(5) 0.35503(16) 0.0821(11) Uani 1 1 d .
H16 H 0.4142 0.5637 0.3400 0.099 Uiso 1 1 calc R
C17 C 0.35152(18) 0.4852(5) 0.37429(19) 0.0972(13) Uani 1 1 d .
H17 H 0.3586 0.3739 0.3721 0.117 Uiso 1 1 calc R
C18 C 0.30867(19) 0.5351(7) 0.39620(18) 0.1026(15) Uani 1 1 d .
H18 H 0.2863 0.4579 0.4085 0.123 Uiso 1 1 calc R
C19 C 0.29820(16) 0.6971(7) 0.40025(18) 0.1053(15) Uani 1 1 d .
H19 H 0.2693 0.7305 0.4165 0.126 Uiso 1 1 calc R
C20 C 0.33045(14) 0.8132(5) 0.38029(15) 0.0826(11) Uani 1 1 d .
H20 H 0.3224 0.9239 0.3817 0.099 Uiso 1 1 calc R
C21 C 0.51876(10) 0.8851(4) 0.43521(13) 0.0530(7) Uani 1 1 d .
C22 C 0.54009(11) 0.8134(4) 0.48806(13) 0.0569(8) Uani 1 1 d .
C23 C 0.59079(11) 0.8375(4) 0.50852(14) 0.0652(9) Uani 1 1 d .
H23 H 0.6048 0.7864 0.5426 0.078 Uiso 1 1 calc R
C24 C 0.61999(11) 0.9368(4) 0.47824(15) 0.0648(9) Uani 1 1 d .
C25 C 0.59928(12) 1.0184(4) 0.42892(15) 0.0666(9) Uani 1 1 d .
H25 H 0.6192 1.0900 0.4098 0.080 Uiso 1 1 calc R
C26 C 0.54973(11) 0.9941(4) 0.40831(14) 0.0600(8) Uani 1 1 d .
H26 H 0.5360 1.0515 0.3754 0.072 Uiso 1 1 calc R
N1 N 0.45296(9) 0.9289(3) 0.35958(11) 0.0607(7) Uani 1 1 d .
N2 N 0.47061(9) 0.8519(3) 0.41084(11) 0.0609(7) Uani 1 1 d .
H2 H 0.4517 0.7842 0.4272 0.073 Uiso 1 1 calc R
N3 N 0.51134(10) 0.7081(3) 0.52253(13) 0.0690(7) Uani 1 1 d .
N4 N 0.67403(11) 0.9514(5) 0.49767(16) 0.0844(9) Uani 1 1 d .
O1 O 0.29226(7) 0.8865(3) 0.20465(10) 0.0710(6) Uani 1 1 d .
O2 O 0.46819(9) 0.6642(3) 0.50208(10) 0.0844(7) Uani 1 1 d .
O3 O 0.52981(10) 0.6672(3) 0.57135(11) 0.0951(8) Uani 1 1 d .
O4 O 0.69138(9) 0.8708(4) 0.54005(14) 0.1048(10) Uani 1 1 d .
O5 O 0.69923(11) 1.0440(4) 0.47135(15) 0.1233(11) Uani 1 1 d .
S1 S 0.43364(3) 0.74818(10) 0.20853(4) 0.0638(3) Uani 1 1 d .

loop_
_atom_site_aniso_label
_atom_site_aniso_U_11
_atom_site_aniso_U_22
_atom_site_aniso_U_33
_atom_site_aniso_U_23
_atom_site_aniso_U_13
_atom_site_aniso_U_12
C1 0.0506(18) 0.061(2) 0.070(2) 0.0064(17) -0.0068(16) -0.0015(14)
C2 0.0425(16) 0.0607(19) 0.065(2) 0.0218(16) -0.0037(14) 0.0015(13)
C3 0.0397(16) 0.0603(19) 0.068(2) 0.0185(17) -0.0030(14) 0.0032(14)
C4 0.0416(16) 0.0581(18) 0.0631(19) 0.0195(16) -0.0025(14) -0.0018(13)
C5 0.0503(18) 0.077(2) 0.066(2) 0.0114(19) -0.0038(16) -0.0025(16)
C6 0.070(2) 0.084(3) 0.067(2) 0.008(2) -0.0037(19) -0.0129(19)
C7 0.079(3) 0.081(2) 0.070(2) 0.0024(19) 0.008(2) -0.005(2)
C8 0.059(2) 0.076(2) 0.079(2) 0.020(2) 0.0128(19) 0.0073(18)
C9 0.0463(17) 0.0612(19) 0.065(2) 0.0189(16) 0.0040(15) -0.0029(14)
C10 0.053(2) 0.128(3) 0.097(3) 0.011(3) 0.011(2) -0.011(2)
C11 0.073(2) 0.069(2) 0.105(3) 0.020(2) -0.005(2) -0.0101(18)
C12 0.091(3) 0.080(3) 0.119(3) 0.028(3) 0.012(3) -0.008(2)
C13 0.098(3) 0.084(3) 0.118(3) 0.033(3) 0.022(3) 0.012(2)
C14 0.0463(17) 0.0590(19) 0.066(2) -0.0013(16) -0.0046(15) 0.0003(14)
C15 0.0499(18) 0.073(2) 0.0545(18) 0.0002(17) -0.0104(14) -0.0064(16)
C16 0.065(2) 0.077(3) 0.102(3) 0.021(2) 0.000(2) -0.0038(19)
C17 0.091(3) 0.089(3) 0.108(3) 0.020(2) -0.008(3) -0.023(2)
C18 0.095(4) 0.130(4) 0.080(3) 0.013(3) -0.002(2) -0.049(3)
C19 0.081(3) 0.155(5) 0.084(3) -0.009(3) 0.025(2) -0.029(3)
C20 0.083(3) 0.094(3) 0.073(2) -0.010(2) 0.016(2) -0.005(2)
C21 0.0398(16) 0.0605(19) 0.0572(19) -0.0161(15) -0.0018(14) 0.0040(14)
C22 0.0451(17) 0.0652(19) 0.0597(19) -0.0143(16) 0.0027(15) 0.0033(14)
C23 0.0521(19) 0.080(2) 0.060(2) -0.0221(18) -0.0100(16) 0.0113(17)
C24 0.0402(17) 0.079(2) 0.073(2) -0.0232(19) -0.0023(17) -0.0052(16)
C25 0.0513(19) 0.071(2) 0.077(2) -0.0171(19) 0.0063(17) -0.0079(16)
C26 0.0503(18) 0.064(2) 0.065(2) -0.0104(16) 0.0020(15) -0.0013(15)
N1 0.0510(15) 0.0620(16) 0.0661(17) -0.0007(13) -0.0066(13) 0.0003(12)
N2 0.0458(14) 0.0723(17) 0.0615(17) -0.0008(14) -0.0070(12) -0.0046(12)
N3 0.0554(17) 0.087(2) 0.0634(18) -0.0053(16) 0.0018(15) 0.0058(15)
N4 0.0497(19) 0.105(3) 0.095(3) -0.028(2) -0.0066(18) -0.0038(18)
O1 0.0408(12) 0.0799(15) 0.0904(16) 0.0079(12) -0.0004(11) 0.0077(10)
O2 0.0590(15) 0.1133(19) 0.0788(17) 0.0116(14) -0.0007(13) -0.0128(14)
O3 0.0859(18) 0.130(2) 0.0661(17) 0.0154(16) -0.0074(14) -0.0019(16)
O4 0.0597(16) 0.123(2) 0.122(2) -0.0190(19) -0.0308(16) 0.0046(15)
O5 0.0573(17) 0.167(3) 0.144(3) -0.003(2) 0.0022(17) -0.0367(19)
S1 0.0388(4) 0.0763(6) 0.0741(6) 0.0180(4) -0.0034(4) -0.0004(4)

loop_
_atom_type_symbol
_atom_type_description
_atom_type_scat_dispersion_real
_atom_type_scat_dispersion_imag
_atom_type_scat_source
C C 0.0033 0.0016 'International Tables Vol C Tables 4.2.6.8 and 6.1.1.4'
H H 0.0000 0.0000 'International Tables Vol C Tables 4.2.6.8 and 6.1.1.4'
N N 0.0061 0.0033 'International Tables Vol C Tables 4.2.6.8 and 6.1.1.4'
O O 0.0106 0.0060 'International Tables Vol C Tables 4.2.6.8 and 6.1.1.4'
S S 0.1246 0.1234 'International Tables Vol C Tables 4.2.6.8 and 6.1.1.4'

loop_
_geom_angle_atom_site_label_1
_geom_angle_atom_site_label_2
_geom_angle_atom_site_label_3
_geom_angle
C2 C1 C14 109.2(2)
C2 C1 C11 113.8(3)
C14 C1 C11 112.3(3)
C2 C1 H1 107.1
C14 C1 H1 107.1
C11 C1 H1 107.1
C3 C2 C1 127.6(3)
C3 C2 S1 111.0(2)
C1 C2 S1 121.4(2)
C2 C3 O1 122.8(3)
C2 C3 C4 114.6(3)
O1 C3 C4 122.5(3)
C9 C4 C5 119.1(3)
C9 C4 C3 111.0(3)
C5 C4 C3 129.9(3)
C6 C5 C4 119.7(3)
C6 C5 H5 120.2
C4 C5 H5 120.2
C5 C6 C7 121.2(3)
C5 C6 H6 119.4
C7 C6 H6 119.4
C8 C7 C6 120.6(3)
C8 C7 H7 119.7
C6 C7 H7 119.7
C7 C8 C9 118.7(3)
C7 C8 H8 120.7
C9 C8 H8 120.7
C4 C9 C8 120.7(3)
C4 C9 S1 111.4(2)
C8 C9 S1 127.8(2)
O1 C10 H10A 109.5
O1 C10 H10B 109.5
H10A C10 H10B 109.5
O1 C10 H10C 109.5
H10A C10 H10C 109.5
H10B C10 H10C 109.5
C12 C11 C1 116.0(3)
C12 C11 H11A 108.3
C1 C11 H11A 108.3
C12 C11 H11B 108.3
C1 C11 H11B 108.3
H11A C11 H11B 107.4
C13 C12 C11 128.7(4)
C13 C12 H12 115.6
C11 C12 H12 115.6
C12 C13 H13A 120.0
C12 C13 H13B 120.0
H13A C13 H13B 120.0
N1 C14 C15 126.2(3)
N1 C14 C1 116.7(3)
C15 C14 C1 117.1(2)
C16 C15 C20 118.8(3)
C16 C15 C14 121.4(3)
C20 C15 C14 119.7(3)
C15 C16 C17 119.9(4)
C15 C16 H16 120.0
C17 C16 H16 120.0
C18 C17 C16 120.6(4)
C18 C17 H17 119.7
C16 C17 H17 119.7
C17 C18 C19 120.3(4)
C17 C18 H18 119.8
C19 C18 H18 119.8
C18 C19 C20 120.3(4)
C18 C19 H19 119.8
C20 C19 H19 119.8
C15 C20 C19 120.0(4)
C15 C20 H20 120.0
C19 C20 H20 120.0
N2 C21 C26 120.7(3)
N2 C21 C22 122.7(3)
C26 C21 C22 116.6(3)
C23 C22 C21 120.9(3)
C23 C22 N3 116.6(3)
C21 C22 N3 122.5(3)
C24 C23 C22 119.5(3)
C24 C23 H23 120.3
C22 C23 H23 120.3
C23 C24 C25 120.9(3)
C23 C24 N4 119.0(3)
C25 C24 N4 120.1(3)
C26 C25 C24 119.9(3)
C26 C25 H25 120.1
C24 C25 H25 120.1
C25 C26 C21 121.9(3)
C25 C26 H26 119.1
C21 C26 H26 119.1
C14 N1 N2 117.1(3)
C21 N2 N1 118.5(3)
C21 N2 H2 120.8
N1 N2 H2 120.8
O3 N3 O2 121.9(3)
O3 N3 C22 119.2(3)
O2 N3 C22 118.9(3)
O5 N4 O4 123.7(3)
O5 N4 C24 118.2(4)
O4 N4 C24 118.0(4)
C3 O1 C10 113.8(2)
C9 S1 C2 92.00(15)

loop_
_geom_bond_atom_site_label_1
_geom_bond_atom_site_label_2
_geom_bond_distance
C1 C2 1.511(4)
C1 C14 1.517(4)
C1 C11 1.532(4)
C1 H1 0.9800
C2 C3 1.354(4)
C2 S1 1.749(3)
C3 O1 1.377(3)
C3 C4 1.442(4)
C4 C9 1.402(4)
C4 C5 1.405(4)
C5 C6 1.362(4)
C5 H5 0.9300
C6 C7 1.393(5)
C6 H6 0.9300
C7 C8 1.379(5)
C7 H7 0.9300
C8 C9 1.402(4)
C8 H8 0.9300
C9 S1 1.737(3)
C10 O1 1.422(4)
C10 H10A 0.9600
C10 H10B 0.9600
C10 H10C 0.9600
C11 C12 1.472(5)
C11 H11A 0.9700
C11 H11B 0.9700
C12 C13 1.305(5)
C12 H12 0.9300
C13 H13A 0.9300
C13 H13B 0.9300
C14 N1 1.281(3)
C14 C15 1.486(4)
C15 C16 1.380(4)
C15 C20 1.384(4)
C16 C17 1.389(5)
C16 H16 0.9300
C17 C18 1.355(6)
C17 H17 0.9300
C18 C19 1.356(6)
C18 H18 0.9300
C19 C20 1.388(5)
C19 H19 0.9300
C20 H20 0.9300
C21 N2 1.362(3)
C21 C26 1.401(4)
C21 C22 1.412(4)
C22 C23 1.386(4)
C22 N3 1.444(4)
C23 C24 1.365(4)
C23 H23 0.9300
C24 C25 1.378(5)
C24 N4 1.456(4)
C25 C26 1.359(4)
C25 H25 0.9300
C26 H26 0.9300
N1 N2 1.374(3)
N2 H2 0.8600
N3 O3 1.223(3)
N3 O2 1.239(3)
N4 O5 1.214(4)
N4 O4 1.224(4)

loop_
_geom_torsion_atom_site_label_1
_geom_torsion_atom_site_label_2
_geom_torsion_atom_site_label_3
_geom_torsion_atom_site_label_4
_geom_torsion
C14 C1 C2 C3 118.7(3)
C11 C1 C2 C3 -114.9(3)
C14 C1 C2 S1 -62.7(3)
C11 C1 C2 S1 63.6(3)
C1 C2 C3 O1 -0.1(5)
S1 C2 C3 O1 -178.8(2)
C1 C2 C3 C4 176.3(3)
S1 C2 C3 C4 -2.4(3)
C2 C3 C4 C9 2.0(4)
O1 C3 C4 C9 178.4(2)
C2 C3 C4 C5 -175.7(3)
O1 C3 C4 C5 0.7(5)
C9 C4 C5 C6 0.1(4)
C3 C4 C5 C6 177.7(3)
C4 C5 C6 C7 0.0(5)
C5 C6 C7 C8 -0.1(5)
C6 C7 C8 C9 0.1(5)
C5 C4 C9 C8 -0.2(4)
C3 C4 C9 C8 -178.2(3)
C5 C4 C9 S1 177.3(2)
C3 C4 C9 S1 -0.7(3)
C7 C8 C9 C4 0.1(4)
C7 C8 C9 S1 -177.0(2)
C2 C1 C11 C12 70.7(4)
C14 C1 C11 C12 -164.6(3)
C1 C11 C12 C13 6.1(7)
C2 C1 C14 N1 115.7(3)
C11 C1 C14 N1 -11.5(4)
C2 C1 C14 C15 -64.2(3)
C11 C1 C14 C15 168.6(3)
N1 C14 C15 C16 -71.8(4)
C1 C14 C15 C16 108.0(3)
N1 C14 C15 C20 111.1(4)
C1 C14 C15 C20 -69.1(4)
C20 C15 C16 C17 -0.7(5)
C14 C15 C16 C17 -177.8(3)
C15 C16 C17 C18 0.1(6)
C16 C17 C18 C19 -0.8(6)
C17 C18 C19 C20 2.1(7)
C16 C15 C20 C19 1.9(5)
C14 C15 C20 C19 179.0(3)
C18 C19 C20 C15 -2.6(6)
N2 C21 C22 C23 173.6(3)
C26 C21 C22 C23 -6.5(4)
N2 C21 C22 N3 -4.5(4)
C26 C21 C22 N3 175.5(3)
C21 C22 C23 C24 2.4(4)
N3 C22 C23 C24 -179.4(3)
C22 C23 C24 C25 2.6(5)
C22 C23 C24 N4 -175.4(3)
C23 C24 C25 C26 -3.2(5)
N4 C24 C25 C26 174.7(3)
C24 C25 C26 C21 -1.2(5)
N2 C21 C26 C25 -174.1(3)
C22 C21 C26 C25 5.9(4)
C15 C14 N1 N2 -1.6(4)
C1 C14 N1 N2 178.6(2)
C26 C21 N2 N1 -0.6(4)
C22 C21 N2 N1 179.4(2)
C14 N1 N2 C21 176.5(3)
C23 C22 N3 O3 11.3(4)
C21 C22 N3 O3 -170.6(3)
C23 C22 N3 O2 -169.9(3)
C21 C22 N3 O2 8.2(4)
C23 C24 N4 O5 -177.8(3)
C25 C24 N4 O5 4.2(5)
C23 C24 N4 O4 1.4(5)
C25 C24 N4 O4 -176.6(3)
C2 C3 O1 C10 -108.8(3)
C4 C3 O1 C10 75.2(4)
C4 C9 S1 C2 -0.5(2)
C8 C9 S1 C2 176.7(3)
C3 C2 S1 C9 1.7(2)
C1 C2 S1 C9 -177.1(2)
